data_7210821
loop_
_publ_author_name
'Zhao, Yi'
'Liang, Li-Li'
'Chen, Kai'
'Zhang, Ting'
'Xiao, Xin'
'Zhang, Yun-Qian'
'Tao, Zhu'
'Xue, Sai-Feng'
'Zhu, Qian-Jiang'

_publ_section_title
;
 Inorganic anion-aided coordination of lanthanide metal ions to
 cucurbituril and supramolecular self-assembly: potential applications in
 the separation of light lanthanides
;
_journal_issue 39
_journal_name_full CrystEngComm
_journal_page_first 7987
_journal_paper_doi 10.1039/c3ce40568k
_journal_volume 15
_journal_year 2013
_chemical_formula_sum 'C36 H100 Cl5 Ho N24 O44 Zn'
_chemical_formula_weight 1980.95
_chemical_name_systematic
;
?
;
_space_group_IT_number 2
_symmetry_cell_setting triclinic
_symmetry_space_group_name_Hall '-P 1'
_symmetry_space_group_name_H-M 'P -1'
_atom_sites_solution_hydrogens geom
_atom_sites_solution_primary direct
_atom_sites_solution_secondary difmap
_audit_creation_method SHELXL-97
_cell_angle_alpha 64.156(15)
_cell_angle_beta 81.043(17)
_cell_angle_gamma 81.527(17)
_cell_formula_units_Z 2
_cell_length_a 15.31(2)
_cell_length_b 15.81(2)
_cell_length_c 17.28(2)
_cell_measurement_temperature 223(2)
_cell_volume 3704(8)
_computing_structure_refinement 'SHELXL-97 (Sheldrick, 1997)'
_diffrn_ambient_temperature 223(2)
_diffrn_measured_fraction_theta_full 0.966
_diffrn_measured_fraction_theta_max 0.966
_diffrn_measurement_device_type 'Bruker CCD Area Detector'
_diffrn_measurement_method '\f and \w scan'
_diffrn_radiation_monochromator graphite
_diffrn_radiation_source 'fine-focus sealed tube'
_diffrn_radiation_type MoK\a
_diffrn_radiation_wavelength 0.71073
_diffrn_reflns_av_R_equivalents 0.0815
_diffrn_reflns_av_sigmaI/netI 0.1463
_diffrn_reflns_limit_h_max 17
_diffrn_reflns_limit_h_min -18
_diffrn_reflns_limit_k_max 18
_diffrn_reflns_limit_k_min -18
_diffrn_reflns_limit_l_max 19
_diffrn_reflns_limit_l_min -20
_diffrn_reflns_number 24423
_diffrn_reflns_theta_full 25.00
_diffrn_reflns_theta_max 25.00
_diffrn_reflns_theta_min 1.32
_exptl_absorpt_coefficient_mu 1.681
_exptl_absorpt_correction_T_max 0.7987
_exptl_absorpt_correction_T_min 0.7191
_exptl_absorpt_correction_type multi-scan
_exptl_absorpt_process_details 'SADABS (Bruker, 2008)'
_exptl_crystal_colour colorless
_exptl_crystal_density_diffrn 1.776
_exptl_crystal_density_method 'not measured'
_exptl_crystal_description prism
_exptl_crystal_F_000 2036
_exptl_crystal_size_max 0.21
_exptl_crystal_size_mid 0.16
_exptl_crystal_size_min 0.14
_platon_squeeze_details
;
;
_refine_diff_density_max 1.321
_refine_diff_density_min -1.839
_refine_diff_density_rms 0.133
_refine_ls_extinction_method none
_refine_ls_goodness_of_fit_ref 0.949
_refine_ls_hydrogen_treatment constr
_refine_ls_matrix_type full
_refine_ls_number_parameters 757
_refine_ls_number_reflns 12591
_refine_ls_number_restraints 0
_refine_ls_restrained_S_all 0.949
_refine_ls_R_factor_all 0.1101
_refine_ls_R_factor_gt 0.0677
_refine_ls_shift/su_max 0.004
_refine_ls_shift/su_mean 0.000
_refine_ls_structure_factor_coef Fsqd
_refine_ls_weighting_details 'calc w=1/[\s^2^(Fo^2^)+(0.0824P)^2^+0.0000P] where P=(Fo^2^+2Fc^2^)/3'
_refine_ls_weighting_scheme calc
_refine_ls_wR_factor_gt 0.1657
_refine_ls_wR_factor_ref 0.1841
_reflns_number_gt 6678
_reflns_number_total 12591
_reflns_threshold_expression >2sigma(I)
_cod_data_source_file c3ce40568k.txt
_cod_data_source_block p311
_cod_original_cell_volume 3704(9)
_cod_database_code 7210821

loop_
_symmetry_equiv_pos_as_xyz
'x, y, z'
'-x, -y, -z'

loop_
_atom_site_label
_atom_site_type_symbol
_atom_site_fract_x
_atom_site_fract_y
_atom_site_fract_z
_atom_site_U_iso_or_equiv
_atom_site_adp_type
_atom_site_occupancy
_atom_site_symmetry_multiplicity
_atom_site_calc_flag
_atom_site_refinement_flags
Cl5 Cl 1.0107(2) 0.2032(2) 0.9496(2) 0.1023(11) Uani 1 1 d .
O5W O 0.2923(9) -0.0882(9) 1.3094(9) 0.224(8) Uani 1 1 d .
O1W O 0.9350(4) -0.1336(4) 0.8579(4) 0.0597(17) Uani 1 1 d .
O2W O 0.6314(4) -0.0644(5) 0.8358(4) 0.0622(18) Uani 1 1 d .
O3W O 0.7408(4) -0.2386(4) 0.8928(4) 0.0625(17) Uani 1 1 d .
O4W O 0.8948(4) 0.0174(4) 0.6980(4) 0.0578(17) Uani 1 1 d .
Ho2 Ho 0.79144(3) -0.08585(3) 0.80800(3) 0.04236(16) Uani 1 1 d .
Cl1 Cl 0.3592(2) 0.4527(2) 0.3321(3) 0.1405(17) Uani 1 1 d .
Cl2 Cl 0.6075(2) 0.4583(2) 0.3113(3) 0.1320(15) Uani 1 1 d .
Cl3 Cl 0.5123(2) 0.2424(2) 0.3444(3) 0.1130(12) Uani 1 1 d .
Cl4 Cl 0.4815(5) 0.3153(5) 0.5239(3) 0.252(4) Uani 1 1 d .
Zn1 Zn 0.49025(9) 0.36863(9) 0.37899(9) 0.0894(5) Uani 1 1 d .
C1 C 0.7466(6) 0.1287(7) 0.8269(6) 0.051(2) Uani 1 1 d .
C2 C 0.7063(5) 0.2756(6) 0.8354(5) 0.042(2) Uani 1 1 d .
H2 H 0.7292 0.3354 0.7919 0.051 Uiso 1 1 calc R
C3 C 0.7742(6) 0.2164(6) 0.9021(6) 0.050(2) Uani 1 1 d .
H3 H 0.8274 0.2504 0.8911 0.060 Uiso 1 1 calc R
C4 C 0.6435(6) 0.2499(7) 0.9770(7) 0.055(2) Uani 1 1 d .
C5 C 0.8594(5) 0.0534(6) 0.9313(6) 0.050(2) Uani 1 1 d .
H5A H 0.9072 0.0787 0.9442 0.060 Uiso 1 1 calc R
H5B H 0.8858 0.0222 0.8939 0.060 Uiso 1 1 calc R
C6 C 0.7645(6) 0.1534(6) 1.0681(6) 0.057(3) Uani 1 1 d .
H6A H 0.7365 0.1829 1.1064 0.068 Uiso 1 1 calc R
H6B H 0.8277 0.1634 1.0572 0.068 Uiso 1 1 calc R
C7 C 0.7856(5) -0.0929(6) 1.0144(6) 0.042(2) Uani 1 1 d .
C8 C 0.8177(6) -0.0165(6) 1.0982(6) 0.048(2) Uani 1 1 d .
H8 H 0.8779 -0.0147 1.1112 0.058 Uiso 1 1 calc R
C9 C 0.7774(5) -0.1128(6) 1.1610(5) 0.042(2) Uani 1 1 d .
H9 H 0.8192 -0.1560 1.2026 0.051 Uiso 1 1 calc R
C10 C 0.6864(7) 0.0159(8) 1.1767(7) 0.060(3) Uani 1 1 d .
C11 C 0.7396(6) -0.2477(6) 1.1310(6) 0.054(2) Uani 1 1 d .
H11A H 0.7593 -0.2661 1.0833 0.065 Uiso 1 1 calc R
H11B H 0.7747 -0.2884 1.1789 0.065 Uiso 1 1 calc R
C12 C 0.6458(6) -0.1471(6) 1.2780(6) 0.052(2) Uani 1 1 d .
H12A H 0.6856 -0.1970 1.3162 0.062 Uiso 1 1 calc R
H12B H 0.6130 -0.1126 1.3104 0.062 Uiso 1 1 calc R
C13 C 0.5941(6) -0.2870(6) 1.1116(6) 0.050(2) Uani 1 1 d .
C14 C 0.6061(5) -0.2771(6) 1.2431(5) 0.046(2) Uani 1 1 d .
H14 H 0.6403 -0.3252 1.2896 0.055 Uiso 1 1 calc R
C15 C 0.5113(5) -0.3091(6) 1.2460(5) 0.044(2) Uani 1 1 d .
H15 H 0.5025 -0.3723 1.2934 0.052 Uiso 1 1 calc R
C16 C 0.4909(6) -0.1685(7) 1.2673(5) 0.047(2) Uani 1 1 d .
C17 C 0.4505(6) -0.3517(6) 1.1390(6) 0.051(2) Uani 1 1 d .
H17A H 0.4337 -0.4081 1.1906 0.062 Uiso 1 1 calc R
H17B H 0.4785 -0.3724 1.0944 0.062 Uiso 1 1 calc R
C18 C 0.3555(5) -0.2415(6) 1.2789(5) 0.045(2) Uani 1 1 d .
H18A H 0.3318 -0.2013 1.3088 0.053 Uiso 1 1 calc R
H18B H 0.3445 -0.3066 1.3189 0.053 Uiso 1 1 calc R
C19 C 0.7118(5) -0.0382(6) 0.6114(6) 0.048(2) Uani 1 1 d .
C20 C 0.6654(5) 0.0046(6) 0.4758(5) 0.047(2) Uani 1 1 d .
H20 H 0.6032 0.0294 0.4643 0.056 Uiso 1 1 calc R
C21 C 0.6734(6) -0.1036(7) 0.5226(6) 0.061(3) Uani 1 1 d .
H21 H 0.6160 -0.1296 0.5304 0.073 Uiso 1 1 calc R
C22 C 0.7662(6) -0.0590(7) 0.3913(7) 0.052(2) Uani 1 1 d .
C23 C 0.7146(5) -0.2127(6) 0.6784(6) 0.055(2) Uani 1 1 d .
H23A H 0.6728 -0.2536 0.6775 0.066 Uiso 1 1 calc R
H23B H 0.7009 -0.2065 0.7331 0.066 Uiso 1 1 calc R
C24 C 0.7715(6) -0.2310(7) 0.4856(6) 0.055(2) Uani 1 1 d .
H24A H 0.7886 -0.2366 0.4309 0.066 Uiso 1 1 calc R
H24B H 0.7220 -0.2699 0.5162 0.066 Uiso 1 1 calc R
C25 C 0.8716(6) -0.2396(6) 0.7122(6) 0.053(3) Uani 1 1 d .
C26 C 0.8391(6) -0.3180(6) 0.6299(5) 0.047(2) Uani 1 1 d .
H26 H 0.8041 -0.3730 0.6501 0.057 Uiso 1 1 calc R
C27 C 0.9371(6) -0.3492(6) 0.6540(6) 0.050(2) Uani 1 1 d .
H27 H 0.9475 -0.4181 0.6884 0.060 Uiso 1 1 calc R
C28 C 0.9329(7) -0.2714(7) 0.5015(7) 0.056(3) Uani 1 1 d .
C29 C 1.0220(5) -0.3141(6) 0.7523(5) 0.043(2) Uani 1 1 d .
H29A H 1.0387 -0.3822 0.7791 0.051 Uiso 1 1 calc R
H29B H 1.0016 -0.2941 0.7989 0.051 Uiso 1 1 calc R
C30 C 1.0822(6) -0.3424(6) 0.5548(6) 0.056(2) Uani 1 1 d .
H30A H 1.0959 -0.4081 0.5954 0.067 Uiso 1 1 calc R
H30B H 1.0962 -0.3388 0.4962 0.067 Uiso 1 1 calc R
C31 C 1.1300(6) -0.1936(6) 0.7153(6) 0.046(2) Uani 1 1 d .
C32 C 1.1655(6) -0.3018(6) 0.6504(5) 0.051(2) Uani 1 1 d .
H32 H 1.1861 -0.3689 0.6835 0.061 Uiso 1 1 calc R
C33 C 1.2411(5) -0.2371(6) 0.6248(5) 0.043(2) Uani 1 1 d .
H33 H 1.2972 -0.2748 0.6456 0.052 Uiso 1 1 calc R
C34 C 1.1886(6) -0.2218(6) 0.5000(6) 0.045(2) Uani 1 1 d .
C35 C 0.7315(6) 0.1163(6) 0.3213(6) 0.051(2) Uani 1 1 d .
H35A H 0.7545 0.1076 0.2688 0.062 Uiso 1 1 calc R
H35B H 0.6721 0.1497 0.3125 0.062 Uiso 1 1 calc R
C36 C 0.6814(6) 0.1316(6) 0.5243(6) 0.052(2) Uani 1 1 d .
H36A H 0.6768 0.1297 0.5822 0.062 Uiso 1 1 calc R
H36B H 0.6247 0.1603 0.5006 0.062 Uiso 1 1 calc R
N1 N 0.6930(5) 0.2136(5) 0.7955(4) 0.0488(19) Uani 1 1 d .
N2 N 0.7969(5) 0.1296(5) 0.8861(5) 0.0482(18) Uani 1 1 d .
N3 N 0.6296(5) 0.2923(5) 0.8911(5) 0.054(2) Uani 1 1 d .
N4 N 0.7260(5) 0.2010(6) 0.9871(5) 0.057(2) Uani 1 1 d .
N5 N 0.8192(5) -0.0157(5) 1.0112(5) 0.0510(19) Uani 1 1 d .
N6 N 0.7589(4) -0.1514(5) 1.1031(5) 0.0507(19) Uani 1 1 d .
N7 N 0.7561(5) 0.0528(6) 1.1130(5) 0.054(2) Uani 1 1 d .
N8 N 0.6991(4) -0.0821(6) 1.2034(5) 0.052(2) Uani 1 1 d .
N9 N 0.6476(4) -0.2655(5) 1.1586(5) 0.0489(19) Uani 1 1 d .
N10 N 0.5154(5) -0.3100(5) 1.1597(4) 0.0466(18) Uani 1 1 d .
N11 N 0.5837(4) -0.1896(5) 1.2544(4) 0.0470(18) Uani 1 1 d .
N12 N 0.4487(5) -0.2359(5) 1.2597(5) 0.0501(19) Uani 1 1 d .
N13 N 0.6951(4) 0.0379(5) 0.5318(5) 0.0479(19) Uani 1 1 d .
N14 N 0.7021(4) -0.1196(5) 0.6067(4) 0.0452(18) Uani 1 1 d .
N15 N 0.7232(5) 0.0229(5) 0.3936(4) 0.0491(19) Uani 1 1 d .
N16 N 0.7411(5) -0.1344(5) 0.4670(5) 0.0527(19) Uani 1 1 d .
N17 N 0.8051(4) -0.2574(5) 0.6746(5) 0.0488(19) Uani 1 1 d .
N18 N 0.9491(5) -0.2958(5) 0.7007(4) 0.0509(19) Uani 1 1 d .
N19 N 0.8476(5) -0.2691(5) 0.5384(5) 0.052(2) Uani 1 1 d .
N20 N 0.9874(5) -0.3169(5) 0.5682(5) 0.056(2) Uani 1 1 d .
N21 N 1.1004(4) -0.2660(5) 0.7029(5) 0.0493(19) Uani 1 1 d .
N22 N 1.2118(5) -0.1750(5) 0.6680(4) 0.0484(18) Uani 1 1 d .
N23 N 1.1384(5) -0.2846(5) 0.5657(5) 0.054(2) Uani 1 1 d .
N24 N 1.2490(4) -0.1915(5) 0.5301(4) 0.0458(18) Uani 1 1 d .
O1 O 0.7543(4) 0.0668(4) 0.8004(4) 0.0509(16) Uani 1 1 d .
O2 O 0.7782(4) -0.1121(4) 0.9560(3) 0.0501(16) Uani 1 1 d .
O3 O 0.6179(4) -0.2851(5) 1.0388(4) 0.0623(18) Uani 1 1 d .
O4 O 0.5909(5) 0.2597(5) 1.0370(5) 0.082(2) Uani 1 1 d .
O5 O 0.6285(4) 0.0564(5) 1.2070(4) 0.0613(18) Uani 1 1 d .
O6 O 0.4527(4) -0.1024(4) 1.2829(4) 0.0517(16) Uani 1 1 d .
O7 O 0.7326(4) -0.0324(4) 0.6758(4) 0.0497(15) Uani 1 1 d .
O8 O 0.8633(4) -0.1901(4) 0.7512(4) 0.0506(16) Uani 1 1 d .
O9 O 1.0899(4) -0.1573(4) 0.7600(4) 0.0575(17) Uani 1 1 d .
O10 O 0.8145(4) -0.0641(4) 0.3285(4) 0.0577(17) Uani 1 1 d .
O11 O 0.9604(4) -0.2430(5) 0.4220(4) 0.073(2) Uani 1 1 d .
O12 O 1.1823(4) -0.1964(4) 0.4196(4) 0.0611(17) Uani 1 1 d .

loop_
_atom_site_aniso_label
_atom_site_aniso_U_11
_atom_site_aniso_U_22
_atom_site_aniso_U_33
_atom_site_aniso_U_23
_atom_site_aniso_U_13
_atom_site_aniso_U_12
Cl5 0.072(2) 0.120(3) 0.119(3) -0.051(2) -0.0233(19) -0.0062(18)
O5W 0.251(16) 0.225(14) 0.244(15) -0.161(13) -0.121(13) 0.139(13)
O1W 0.042(4) 0.086(5) 0.061(4) -0.047(4) -0.001(3) 0.011(3)
O2W 0.039(3) 0.087(5) 0.060(4) -0.036(4) 0.009(3) -0.004(3)
O3W 0.062(4) 0.059(4) 0.070(5) -0.032(4) 0.002(3) -0.011(3)
O4W 0.045(4) 0.065(4) 0.051(4) -0.018(3) 0.004(3) 0.001(3)
Ho2 0.0414(3) 0.0520(3) 0.0371(3) -0.0235(2) -0.00310(17) 0.00006(18)
Cl1 0.0613(19) 0.092(2) 0.174(4) 0.022(2) 0.007(2) 0.0010(17)
Cl2 0.072(2) 0.077(2) 0.224(5) -0.045(3) -0.011(2) -0.0042(17)
Cl3 0.0598(19) 0.103(2) 0.174(4) -0.054(3) -0.016(2) -0.0086(17)
Cl4 0.313(8) 0.244(6) 0.081(3) -0.010(4) -0.011(4) 0.126(6)
Zn1 0.0713(9) 0.0744(9) 0.0876(10) -0.0091(8) -0.0015(7) 0.0086(7)
C1 0.047(6) 0.054(6) 0.047(6) -0.016(5) 0.005(5) -0.011(5)
C2 0.037(5) 0.047(5) 0.037(5) -0.017(4) 0.003(4) 0.001(4)
C3 0.049(5) 0.061(6) 0.050(6) -0.031(5) -0.008(5) -0.005(5)
C4 0.046(6) 0.067(7) 0.067(7) -0.046(6) 0.005(5) -0.009(5)
C5 0.043(5) 0.044(5) 0.056(6) -0.016(5) 0.000(4) 0.000(4)
C6 0.060(6) 0.060(6) 0.059(7) -0.035(6) 0.007(5) -0.011(5)
C7 0.035(5) 0.056(6) 0.039(6) -0.024(5) -0.006(4) -0.001(4)
C8 0.050(6) 0.061(6) 0.053(6) -0.039(5) -0.012(5) -0.005(5)
C9 0.036(5) 0.065(6) 0.032(5) -0.027(5) -0.006(4) 0.001(4)
C10 0.057(7) 0.082(8) 0.062(7) -0.044(6) -0.027(6) -0.009(6)
C11 0.054(6) 0.059(6) 0.053(6) -0.028(5) -0.009(5) 0.002(5)
C12 0.050(6) 0.063(6) 0.044(6) -0.023(5) -0.009(4) -0.007(5)
C13 0.051(6) 0.044(6) 0.054(6) -0.023(5) 0.000(5) 0.001(4)
C14 0.041(5) 0.055(6) 0.035(5) -0.018(4) 0.004(4) 0.005(4)
C15 0.045(5) 0.040(5) 0.044(5) -0.019(4) 0.004(4) -0.004(4)
C16 0.053(6) 0.055(6) 0.029(5) -0.011(4) -0.010(4) -0.005(5)
C17 0.048(6) 0.047(6) 0.061(6) -0.031(5) 0.005(5) 0.003(4)
C18 0.045(5) 0.061(6) 0.029(5) -0.023(4) -0.002(4) 0.002(4)
C19 0.032(5) 0.055(6) 0.064(7) -0.032(6) 0.000(5) -0.005(4)
C20 0.039(5) 0.049(6) 0.046(6) -0.017(5) -0.004(4) 0.003(4)
C21 0.049(6) 0.082(8) 0.052(6) -0.024(6) -0.014(5) -0.012(5)
C22 0.050(6) 0.069(7) 0.054(7) -0.039(6) -0.013(5) -0.004(5)
C23 0.034(5) 0.062(6) 0.059(6) -0.018(5) 0.003(4) -0.010(4)
C24 0.059(6) 0.070(7) 0.045(6) -0.030(5) -0.009(5) -0.008(5)
C25 0.047(6) 0.042(6) 0.048(6) -0.002(5) 0.007(5) -0.007(5)
C26 0.057(6) 0.043(5) 0.044(6) -0.020(5) -0.008(4) 0.000(4)
C27 0.056(6) 0.048(6) 0.060(6) -0.037(5) -0.004(5) -0.001(4)
C28 0.059(7) 0.057(6) 0.062(7) -0.036(6) -0.003(6) -0.002(5)
C29 0.046(5) 0.041(5) 0.031(5) -0.006(4) 0.000(4) -0.007(4)
C30 0.043(6) 0.057(6) 0.071(7) -0.034(5) 0.011(5) -0.009(5)
C31 0.042(5) 0.054(6) 0.043(6) -0.020(5) -0.007(4) -0.005(4)
C32 0.054(6) 0.059(6) 0.035(5) -0.021(5) 0.001(4) 0.002(5)
C33 0.044(5) 0.039(5) 0.041(5) -0.015(4) -0.007(4) 0.005(4)
C34 0.044(5) 0.044(5) 0.047(6) -0.022(5) -0.001(5) 0.002(4)
C35 0.049(6) 0.064(6) 0.050(6) -0.032(5) -0.009(4) -0.002(5)
C36 0.048(6) 0.069(7) 0.045(6) -0.035(5) 0.008(4) -0.002(5)
N1 0.052(5) 0.059(5) 0.037(4) -0.021(4) -0.006(4) -0.005(4)
N2 0.051(4) 0.050(5) 0.049(5) -0.027(4) -0.006(4) 0.001(4)
N3 0.049(5) 0.066(5) 0.055(5) -0.037(4) -0.006(4) 0.007(4)
N4 0.055(5) 0.083(6) 0.034(5) -0.028(4) 0.007(4) -0.006(4)
N5 0.046(4) 0.054(5) 0.043(5) -0.012(4) 0.000(4) -0.008(4)
N6 0.047(4) 0.053(5) 0.052(5) -0.020(4) -0.014(4) -0.002(4)
N7 0.046(5) 0.075(6) 0.042(5) -0.022(4) 0.001(4) -0.018(4)
N8 0.039(4) 0.075(6) 0.044(5) -0.026(4) -0.003(4) -0.009(4)
N9 0.036(4) 0.061(5) 0.046(5) -0.023(4) 0.002(4) 0.001(3)
N10 0.045(4) 0.051(5) 0.043(4) -0.025(4) 0.013(4) -0.006(4)
N11 0.038(4) 0.063(5) 0.048(5) -0.030(4) -0.012(3) 0.002(4)
N12 0.040(4) 0.053(5) 0.058(5) -0.026(4) -0.001(4) -0.002(4)
N13 0.044(4) 0.051(5) 0.053(5) -0.023(4) -0.021(4) 0.004(4)
N14 0.048(4) 0.052(5) 0.036(4) -0.018(4) -0.006(3) -0.005(4)
N15 0.047(4) 0.056(5) 0.043(5) -0.021(4) 0.000(4) -0.008(4)
N16 0.055(5) 0.060(5) 0.046(5) -0.028(4) 0.003(4) -0.003(4)
N17 0.039(4) 0.057(5) 0.053(5) -0.029(4) -0.001(4) 0.003(4)
N18 0.041(4) 0.062(5) 0.044(5) -0.018(4) -0.004(4) -0.002(4)
N19 0.052(5) 0.067(5) 0.037(5) -0.024(4) -0.003(4) 0.004(4)
N20 0.055(5) 0.065(5) 0.052(5) -0.033(4) 0.004(4) 0.001(4)
N21 0.037(4) 0.060(5) 0.053(5) -0.031(4) 0.006(4) -0.001(4)
N22 0.047(5) 0.057(5) 0.046(5) -0.027(4) -0.006(4) -0.004(4)
N23 0.061(5) 0.053(5) 0.051(5) -0.024(4) -0.001(4) -0.011(4)
N24 0.045(4) 0.055(5) 0.040(4) -0.021(4) -0.001(3) -0.012(4)
O1 0.058(4) 0.057(4) 0.048(4) -0.032(3) -0.013(3) 0.002(3)
O2 0.053(4) 0.079(4) 0.030(3) -0.036(3) 0.002(3) -0.004(3)
O3 0.061(4) 0.083(5) 0.054(4) -0.044(4) 0.011(3) -0.010(3)
O4 0.081(5) 0.101(6) 0.064(5) -0.045(4) 0.012(4) 0.002(4)
O5 0.061(4) 0.076(5) 0.063(4) -0.047(4) 0.001(3) -0.002(4)
O6 0.049(4) 0.053(4) 0.057(4) -0.030(3) -0.005(3) 0.006(3)
O7 0.044(4) 0.065(4) 0.054(4) -0.042(3) -0.006(3) 0.006(3)
O8 0.055(4) 0.062(4) 0.047(4) -0.038(3) -0.005(3) 0.005(3)
O9 0.051(4) 0.066(4) 0.060(4) -0.038(4) 0.008(3) 0.002(3)
O10 0.061(4) 0.067(4) 0.048(4) -0.028(4) -0.009(3) 0.002(3)
O11 0.071(5) 0.086(5) 0.056(5) -0.030(4) 0.004(4) 0.002(4)
O12 0.064(4) 0.064(4) 0.053(4) -0.023(4) -0.006(3) -0.006(3)

loop_
_atom_type_symbol
_atom_type_description
_atom_type_scat_dispersion_real
_atom_type_scat_dispersion_imag
_atom_type_scat_source
C C 0.0033 0.0016 'International Tables Vol C Tables 4.2.6.8 and 6.1.1.4'
H H 0.0000 0.0000 'International Tables Vol C Tables 4.2.6.8 and 6.1.1.4'
N N 0.0061 0.0033 'International Tables Vol C Tables 4.2.6.8 and 6.1.1.4'
O O 0.0106 0.0060 'International Tables Vol C Tables 4.2.6.8 and 6.1.1.4'
Cl Cl 0.1484 0.1585 'International Tables Vol C Tables 4.2.6.8 and 6.1.1.4'
Zn Zn 0.2839 1.4301 'International Tables Vol C Tables 4.2.6.8 and 6.1.1.4'
Ho Ho -0.2175 4.6783 'International Tables Vol C Tables 4.2.6.8 and 6.1.1.4'

loop_
_geom_angle_atom_site_label_1
_geom_angle_atom_site_label_2
_geom_angle_atom_site_label_3
_geom_angle
_geom_angle_site_symmetry_1
_geom_angle_site_symmetry_3
O8 Ho2 O7 76.8(2) . .
O8 Ho2 O1 151.8(2) . .
O7 Ho2 O1 87.60(19) . .
O8 Ho2 O1W 72.4(2) . .
O7 Ho2 O1W 136.50(19) . .
O1 Ho2 O1W 105.7(2) . .
O8 Ho2 O3W 70.7(2) . .
O7 Ho2 O3W 105.1(2) . .
O1 Ho2 O3W 136.9(2) . .
O1W Ho2 O3W 93.1(2) . .
O8 Ho2 O2 125.9(2) . .
O7 Ho2 O2 151.62(19) . .
O1 Ho2 O2 77.3(2) . .
O1W Ho2 O2 71.4(2) . .
O3W Ho2 O2 72.5(2) . .
O8 Ho2 O2W 123.4(2) . .
O7 Ho2 O2W 72.7(2) . .
O1 Ho2 O2W 72.2(2) . .
O1W Ho2 O2W 150.8(2) . .
O3W Ho2 O2W 72.8(2) . .
O2 Ho2 O2W 79.8(2) . .
O8 Ho2 O4W 80.9(2) . .
O7 Ho2 O4W 73.1(2) . .
O1 Ho2 O4W 72.1(2) . .
O1W Ho2 O4W 72.3(2) . .
O3W Ho2 O4W 151.0(2) . .
O2 Ho2 O4W 122.9(2) . .
O2W Ho2 O4W 130.7(2) . .
O8 Ho2 O5W 117.3(3) . 2_657
O7 Ho2 O5W 43.9(3) . 2_657
O1 Ho2 O5W 43.7(3) . 2_657
O1W Ho2 O5W 134.3(4) . 2_657
O3W Ho2 O5W 132.6(4) . 2_657
O2 Ho2 O5W 116.8(3) . 2_657
O2W Ho2 O5W 64.5(4) . 2_657
O4W Ho2 O5W 66.2(4) . 2_657
Cl4 Zn1 Cl1 108.9(2) . .
Cl4 Zn1 Cl3 109.0(2) . .
Cl1 Zn1 Cl3 108.80(17) . .
Cl4 Zn1 Cl2 111.7(3) . .
Cl1 Zn1 Cl2 111.00(16) . .
Cl3 Zn1 Cl2 107.33(16) . .
O1 C1 N2 125.2(8) . .
O1 C1 N1 125.9(9) . .
N2 C1 N1 108.6(8) . .
N3 C2 N1 115.1(7) . .
N3 C2 C3 101.9(7) . .
N1 C2 C3 104.4(6) . .
N3 C2 H2 111.6 . .
N1 C2 H2 111.6 . .
C3 C2 H2 111.6 . .
N4 C3 N2 115.0(7) . .
N4 C3 C2 105.3(7) . .
N2 C3 C2 102.6(6) . .
N4 C3 H3 111.2 . .
N2 C3 H3 111.2 . .
C2 C3 H3 111.2 . .
O4 C4 N4 124.9(10) . .
O4 C4 N3 124.9(9) . .
N4 C4 N3 110.0(8) . .
N2 C5 N5 112.6(7) . .
N2 C5 H5A 109.1 . .
N5 C5 H5A 109.1 . .
N2 C5 H5B 109.1 . .
N5 C5 H5B 109.1 . .
H5A C5 H5B 107.8 . .
N4 C6 N7 115.6(8) . .
N4 C6 H6A 108.4 . .
N7 C6 H6A 108.4 . .
N4 C6 H6B 108.4 . .
N7 C6 H6B 108.4 . .
H6A C6 H6B 107.4 . .
O2 C7 N5 128.6(8) . .
O2 C7 N6 123.4(8) . .
N5 C7 N6 108.0(7) . .
N7 C8 N5 114.7(7) . .
N7 C8 C9 103.8(7) . .
N5 C8 C9 102.7(6) . .
N7 C8 H8 111.7 . .
N5 C8 H8 111.7 . .
C9 C8 H8 111.7 . .
N8 C9 N6 114.0(7) . .
N8 C9 C8 102.4(7) . .
N6 C9 C8 104.1(6) . .
N8 C9 H9 111.9 . .
N6 C9 H9 111.9 . .
C8 C9 H9 111.9 . .
O5 C10 N7 129.0(10) . .
O5 C10 N8 125.2(10) . .
N7 C10 N8 105.7(9) . .
N9 C11 N6 115.6(7) . .
N9 C11 H11A 108.4 . .
N6 C11 H11A 108.4 . .
N9 C11 H11B 108.4 . .
N6 C11 H11B 108.4 . .
H11A C11 H11B 107.4 . .
N11 C12 N8 113.3(7) . .
N11 C12 H12A 108.9 . .
N8 C12 H12A 108.9 . .
N11 C12 H12B 108.9 . .
N8 C12 H12B 108.9 . .
H12A C12 H12B 107.7 . .
O3 C13 N10 127.7(9) . .
O3 C13 N9 124.1(8) . .
N10 C13 N9 108.2(8) . .
N9 C14 N11 115.1(7) . .
N9 C14 C15 103.0(7) . .
N11 C14 C15 102.9(6) . .
N9 C14 H14 111.7 . .
N11 C14 H14 111.7 . .
C15 C14 H14 111.7 . .
N12 C15 N10 115.6(7) . .
N12 C15 C14 103.7(6) . .
N10 C15 C14 102.3(6) . .
N12 C15 H15 111.5 . .
N10 C15 H15 111.5 . .
C14 C15 H15 111.5 . .
O6 C16 N12 124.9(8) . .
O6 C16 N11 127.1(8) . .
N12 C16 N11 108.0(8) . .
N10 C17 N3 116.3(7) . 2_657
N10 C17 H17A 108.2 . .
N3 C17 H17A 108.2 2_657 .
N10 C17 H17B 108.2 . .
N3 C17 H17B 108.2 2_657 .
H17A C17 H17B 107.4 . .
N12 C18 N1 115.0(7) . 2_657
N12 C18 H18A 108.5 . .
N1 C18 H18A 108.5 2_657 .
N12 C18 H18B 108.5 . .
N1 C18 H18B 108.5 2_657 .
H18A C18 H18B 107.5 . .
O7 C19 N14 125.2(9) . .
O7 C19 N13 126.1(8) . .
N14 C19 N13 108.8(8) . .
N13 C20 N15 114.8(7) . .
N13 C20 C21 106.5(7) . .
N15 C20 C21 102.9(7) . .
N13 C20 H20 110.7 . .
N15 C20 H20 110.7 . .
C21 C20 H20 110.7 . .
N16 C21 N14 114.8(7) . .
N16 C21 C20 104.5(7) . .
N14 C21 C20 101.6(7) . .
N16 C21 H21 111.8 . .
N14 C21 H21 111.8 . .
C20 C21 H21 111.8 . .
O10 C22 N16 125.9(9) . .
O10 C22 N15 125.1(9) . .
N16 C22 N15 108.8(8) . .
N14 C23 N17 112.7(7) . .
N14 C23 H23A 109.0 . .
N17 C23 H23A 109.0 . .
N14 C23 H23B 109.0 . .
N17 C23 H23B 109.0 . .
H23A C23 H23B 107.8 . .
N16 C24 N19 114.6(7) . .
N16 C24 H24A 108.6 . .
N19 C24 H24A 108.6 . .
N16 C24 H24B 108.6 . .
N19 C24 H24B 108.6 . .
H24A C24 H24B 107.6 . .
O8 C25 N17 127.1(8) . .
O8 C25 N18 126.4(9) . .
N17 C25 N18 106.3(8) . .
N19 C26 N17 114.0(7) . .
N19 C26 C27 104.7(7) . .
N17 C26 C27 103.2(7) . .
N19 C26 H26 111.5 . .
N17 C26 H26 111.5 . .
C27 C26 H26 111.5 . .
N18 C27 N20 113.0(7) . .
N18 C27 C26 104.0(6) . .
N20 C27 C26 101.5(7) . .
N18 C27 H27 112.5 . .
N20 C27 H27 112.5 . .
C26 C27 H27 112.5 . .
O11 C28 N19 128.3(9) . .
O11 C28 N20 124.1(9) . .
N19 C28 N20 107.5(9) . .
N18 C29 N21 113.7(6) . .
N18 C29 H29A 108.8 . .
N21 C29 H29A 108.8 . .
N18 C29 H29B 108.8 . .
N21 C29 H29B 108.8 . .
H29A C29 H29B 107.7 . .
N23 C30 N20 114.5(7) . .
N23 C30 H30A 108.6 . .
N20 C30 H30A 108.6 . .
N23 C30 H30B 108.6 . .
N20 C30 H30B 108.6 . .
H30A C30 H30B 107.6 . .
O9 C31 N22 128.6(9) . .
O9 C31 N21 124.5(8) . .
N22 C31 N21 106.9(8) . .
N21 C32 N23 115.1(7) . .
N21 C32 C33 102.9(7) . .
N23 C32 C33 102.9(7) . .
N21 C32 H32 111.8 . .
N23 C32 H32 111.8 . .
C33 C32 H32 111.8 . .
N22 C33 N24 116.0(7) . .
N22 C33 C32 104.5(7) . .
N24 C33 C32 104.6(7) . .
N22 C33 H33 110.4 . .
N24 C33 H33 110.4 . .
C32 C33 H33 110.4 . .
O12 C34 N23 124.5(8) . .
O12 C34 N24 124.1(8) . .
N23 C34 N24 111.4(8) . .
N22 C35 N15 115.2(7) 2_756 .
N22 C35 H35A 108.5 2_756 .
N15 C35 H35A 108.5 . .
N22 C35 H35B 108.5 2_756 .
N15 C35 H35B 108.5 . .
H35A C35 H35B 107.5 . .
N13 C36 N24 114.4(7) . 2_756
N13 C36 H36A 108.7 . .
N24 C36 H36A 108.7 2_756 .
N13 C36 H36B 108.7 . .
N24 C36 H36B 108.7 2_756 .
H36A C36 H36B 107.6 . .
C1 N1 C18 121.8(8) . 2_657
C1 N1 C2 111.8(7) . .
C18 N1 C2 125.4(7) 2_657 .
C1 N2 C5 123.7(8) . .
C1 N2 C3 112.3(7) . .
C5 N2 C3 123.9(7) . .
C4 N3 C17 122.1(8) . 2_657
C4 N3 C2 112.6(7) . .
C17 N3 C2 125.2(7) 2_657 .
C4 N4 C6 124.6(8) . .
C4 N4 C3 110.0(7) . .
C6 N4 C3 124.8(7) . .
C7 N5 C5 121.7(8) . .
C7 N5 C8 113.1(7) . .
C5 N5 C8 124.9(7) . .
C7 N6 C11 121.8(7) . .
C7 N6 C9 112.1(7) . .
C11 N6 C9 124.1(7) . .
C10 N7 C8 114.1(8) . .
C10 N7 C6 121.9(8) . .
C8 N7 C6 123.9(7) . .
C10 N8 C9 114.0(8) . .
C10 N8 C12 121.9(8) . .
C9 N8 C12 123.3(8) . .
C13 N9 C11 123.3(7) . .
C13 N9 C14 113.3(7) . .
C11 N9 C14 122.7(7) . .
C13 N10 C17 123.4(8) . .
C13 N10 C15 113.1(7) . .
C17 N10 C15 122.1(7) . .
C16 N11 C12 121.4(7) . .
C16 N11 C14 112.5(7) . .
C12 N11 C14 123.2(7) . .
C16 N12 C18 122.3(7) . .
C16 N12 C15 112.7(7) . .
C18 N12 C15 124.1(7) . .
C19 N13 C36 120.6(8) . .
C19 N13 C20 110.1(7) . .
C36 N13 C20 126.0(7) . .
C19 N14 C23 123.4(8) . .
C19 N14 C21 112.7(7) . .
C23 N14 C21 123.8(7) . .
C22 N15 C35 123.2(8) . .
C22 N15 C20 112.0(7) . .
C35 N15 C20 124.7(7) . .
C22 N16 C24 123.9(8) . .
C22 N16 C21 111.3(8) . .
C24 N16 C21 124.5(8) . .
C25 N17 C23 120.4(7) . .
C25 N17 C26 112.6(7) . .
C23 N17 C26 126.9(7) . .
C25 N18 C27 113.3(7) . .
C25 N18 C29 119.7(8) . .
C27 N18 C29 125.0(7) . .
C28 N19 C26 113.6(8) . .
C28 N19 C24 121.7(8) . .
C26 N19 C24 124.1(7) . .
C28 N20 C30 123.8(8) . .
C28 N20 C27 112.5(8) . .
C30 N20 C27 123.0(7) . .
C31 N21 C29 122.8(7) . .
C31 N21 C32 113.0(7) . .
C29 N21 C32 123.0(7) . .
C31 N22 C35 121.3(7) . 2_756
C31 N22 C33 112.6(7) . .
C35 N22 C33 124.6(7) 2_756 .
C34 N23 C30 124.0(8) . .
C34 N23 C32 110.8(7) . .
C30 N23 C32 123.7(8) . .
C34 N24 C36 124.5(7) . 2_756
C34 N24 C33 110.3(7) . .
C36 N24 C33 124.8(7) 2_756 .
C1 O1 Ho2 155.4(6) . .
C7 O2 Ho2 154.8(6) . .
C19 O7 Ho2 156.4(6) . .
C25 O8 Ho2 157.1(6) . .

loop_
_geom_bond_atom_site_label_1
_geom_bond_atom_site_label_2
_geom_bond_distance
_geom_bond_site_symmetry_2
O5W Ho2 2.869(12) 2_657
O1W Ho2 2.383(6) .
O2W Ho2 2.426(6) .
O3W Ho2 2.386(7) .
O4W Ho2 2.429(6) .
Ho2 O8 2.330(6) .
Ho2 O7 2.341(7) .
Ho2 O1 2.347(7) .
Ho2 O2 2.387(6) .
Ho2 O5W 2.869(12) 2_657
Cl1 Zn1 2.286(4) .
Cl2 Zn1 2.291(4) .
Cl3 Zn1 2.286(5) .
Cl4 Zn1 2.256(6) .
C1 O1 1.233(10) .
C1 N2 1.379(11) .
C1 N1 1.396(11) .
C2 N3 1.468(10) .
C2 N1 1.472(10) .
C2 C3 1.558(11) .
C2 H2 0.9900 .
C3 N4 1.471(10) .
C3 N2 1.496(10) .
C3 H3 0.9900 .
C4 O4 1.262(10) .
C4 N4 1.374(11) .
C4 N3 1.374(12) .
C5 N2 1.432(10) .
C5 N5 1.447(10) .
C5 H5A 0.9800 .
C5 H5B 0.9800 .
C6 N4 1.442(11) .
C6 N7 1.448(11) .
C6 H6A 0.9800 .
C6 H6B 0.9800 .
C7 O2 1.198(9) .
C7 N5 1.370(11) .
C7 N6 1.432(11) .
C8 N7 1.421(11) .
C8 N5 1.494(10) .
C8 C9 1.582(12) .
C8 H8 0.9900 .
C9 N8 1.441(10) .
C9 N6 1.458(10) .
C9 H9 0.9900 .
C10 O5 1.205(11) .
C10 N7 1.396(12) .
C10 N8 1.401(12) .
C11 N9 1.442(10) .
C11 N6 1.443(11) .
C11 H11A 0.9800 .
C11 H11B 0.9800 .
C12 N11 1.439(10) .
C12 N8 1.466(10) .
C12 H12A 0.9800 .
C12 H12B 0.9800 .
C13 O3 1.243(10) .
C13 N10 1.351(11) .
C13 N9 1.407(11) .
C14 N9 1.443(10) .
C14 N11 1.464(10) .
C14 C15 1.592(11) .
C14 H14 0.9900 .
C15 N12 1.468(10) .
C15 N10 1.490(10) .
C15 H15 0.9900 .
C16 O6 1.235(10) .
C16 N12 1.386(11) .
C16 N11 1.417(11) .
C17 N10 1.435(10) .
C17 N3 1.445(10) 2_657
C17 H17A 0.9800 .
C17 H17B 0.9800 .
C18 N12 1.421(10) .
C18 N1 1.452(10) 2_657
C18 H18A 0.9800 .
C18 H18B 0.9800 .
C19 O7 1.248(10) .
C19 N14 1.354(11) .
C19 N13 1.407(11) .
C20 N13 1.440(10) .
C20 N15 1.487(10) .
C20 C21 1.535(12) .
C20 H20 0.9900 .
C21 N16 1.478(11) .
C21 N14 1.489(11) .
C21 H21 0.9900 .
C22 O10 1.240(10) .
C22 N16 1.378(11) .
C22 N15 1.379(11) .
C23 N14 1.463(10) .
C23 N17 1.465(10) .
C23 H23A 0.9800 .
C23 H23B 0.9800 .
C24 N16 1.435(11) .
C24 N19 1.483(10) .
C24 H24A 0.9800 .
C24 H24B 0.9800 .
C25 O8 1.221(10) .
C25 N17 1.409(11) .
C25 N18 1.416(11) .
C26 N19 1.418(10) .
C26 N17 1.470(10) .
C26 C27 1.570(12) .
C26 H26 0.9900 .
C27 N18 1.443(10) .
C27 N20 1.467(11) .
C27 H27 0.9900 .
C28 O11 1.267(11) .
C28 N19 1.363(11) .
C28 N20 1.394(11) .
C29 N18 1.454(10) .
C29 N21 1.460(10) .
C29 H29A 0.9800 .
C29 H29B 0.9800 .
C30 N23 1.429(11) .
C30 N20 1.459(10) .
C30 H30A 0.9800 .
C30 H30B 0.9800 .
C31 O9 1.199(10) .
C31 N22 1.380(11) .
C31 N21 1.401(11) .
C32 N21 1.461(10) .
C32 N23 1.483(11) .
C32 C33 1.542(11) .
C32 H32 0.9900 .
C33 N22 1.458(10) .
C33 N24 1.466(10) .
C33 H33 0.9900 .
C34 O12 1.281(10) .
C34 N23 1.355(10) .
C34 N24 1.361(10) .
C35 N22 1.445(10) 2_756
C35 N15 1.467(11) .
C35 H35A 0.9800 .
C35 H35B 0.9800 .
C36 N13 1.416(11) .
C36 N24 1.458(10) 2_756
C36 H36A 0.9800 .
C36 H36B 0.9800 .
N1 C18 1.452(10) 2_657
N3 C17 1.445(10) 2_657
N22 C35 1.445(10) 2_756
N24 C36 1.458(10) 2_756

loop_
_platon_squeeze_void_nr
_platon_squeeze_void_average_x
_platon_squeeze_void_average_y
_platon_squeeze_void_average_z
_platon_squeeze_void_volume
_platon_squeeze_void_count_electrons
_platon_squeeze_void_content
1 0.000 0.000 0.500 104 35 ' '
2 -0.060 0.500 0.756 1165 461 ' '
3 0.500 1.000 0.000 103 35 ' '
